data_2012518
loop_
_publ_author_name
'Fun, Hoong-Kun'
'Hao, Qingli'
'Ma, Haibo'
'Yang, Xujie'
'Lu, Lude'
'Wang, Xin'
'Chantrapromma, Suchada'
'Razak, Ibrahim Abdul'
'Usman, Anwar'

_publ_section_title
;
 Bis(ethylenediamine)copper(II) bis(<i>O</i>,<i>O</i>'-diethyl
 dithiophosphate)
;
_journal_issue 2
_journal_name_full 'Acta Crystallographica Section C'
_journal_page_first m87
_journal_page_last m88
_journal_paper_doi 10.1107/S0108270101020789
_journal_volume 58
_journal_year 2002
_chemical_formula_iupac '[Cu (C2 H8 N2)] (C4 H10 O2 P S2)2'
_chemical_formula_moiety 'C4 H16 Cu N4 2+, 2C4 H10 O2 P S2 1-'
_chemical_formula_sum 'C12 H36 Cu N4 O4 P2 S4'
_chemical_formula_weight 554.22
_chemical_name_systematic
;
Bis(ethylenediamine)copper(II) bis(O,O'-diethyl dithiophosphato-S,S')
;
_space_group_IT_number 14
_symmetry_cell_setting monoclinic
_symmetry_space_group_name_Hall '-P 2ybc'
_symmetry_space_group_name_H-M 'P 1 21/c 1'
_atom_sites_solution_hydrogens geom
_atom_sites_solution_primary direct
_atom_sites_solution_secondary difmap
_audit_creation_method SHELXL-97
_cell_angle_alpha 90.00
_cell_angle_beta 111.1570(10)
_cell_angle_gamma 90.00
_cell_formula_units_Z 2
_cell_length_a 14.6683(3)
_cell_length_b 6.94090(10)
_cell_length_c 13.58890(10)
_cell_measurement_reflns_used 5321
_cell_measurement_temperature 293(2)
_cell_measurement_theta_max 28.30
_cell_measurement_theta_min 1.49
_cell_volume 1290.25(3)
_computing_cell_refinement 'SAINT (Siemens, 1996)'
_computing_data_collection 'SMART (Siemens, 1996)'
_computing_data_reduction SAINT
_computing_molecular_graphics SHELXTL
_computing_publication_material
;
SHELXTL, PARST (Nardelli, 1995) and PLATON (Spek, 1990)
;
_computing_structure_refinement SHELXTL
_computing_structure_solution 'SHELXTL (Sheldrick, 1997)'
_diffrn_ambient_temperature 293(2)
_diffrn_detector_area_resol_mean 8.33
_diffrn_measured_fraction_theta_full .981
_diffrn_measured_fraction_theta_max .981
_diffrn_measurement_device_type 'Siemens SMART CCD area-detector'
_diffrn_measurement_method \w
_diffrn_radiation_monochromator graphite
_diffrn_radiation_source 'fine-focus sealed tube'
_diffrn_radiation_type MoK\a
_diffrn_radiation_wavelength .71073
_diffrn_reflns_av_R_equivalents .0888
_diffrn_reflns_av_sigmaI/netI .1006
_diffrn_reflns_limit_h_max 11
_diffrn_reflns_limit_h_min -19
_diffrn_reflns_limit_k_max 9
_diffrn_reflns_limit_k_min -9
_diffrn_reflns_limit_l_max 18
_diffrn_reflns_limit_l_min -15
_diffrn_reflns_number 8941
_diffrn_reflns_theta_full 28.29
_diffrn_reflns_theta_max 28.29
_diffrn_reflns_theta_min 1.49
_diffrn_standards_decay_% negligible
_diffrn_standards_interval_count none
_diffrn_standards_number 0
_exptl_absorpt_coefficient_mu 1.317
_exptl_absorpt_correction_T_max .8580
_exptl_absorpt_correction_T_min .6485
_exptl_absorpt_correction_type empirical
_exptl_absorpt_process_details '(SADABS; Sheldrick, 1996)'
_exptl_crystal_colour purple
_exptl_crystal_density_diffrn 1.426
_exptl_crystal_density_method 'not measured'
_exptl_crystal_description slab
_exptl_crystal_F_000 582
_exptl_crystal_size_max .36
_exptl_crystal_size_mid .14
_exptl_crystal_size_min .12
_refine_diff_density_max .547
_refine_diff_density_min -1.141
_refine_ls_extinction_method none
_refine_ls_goodness_of_fit_ref .919
_refine_ls_hydrogen_treatment constr
_refine_ls_matrix_type full
_refine_ls_number_parameters 126
_refine_ls_number_reflns 3144
_refine_ls_number_restraints 0
_refine_ls_restrained_S_all .919
_refine_ls_R_factor_all .0741
_refine_ls_R_factor_gt .0452
_refine_ls_shift/su_max <0.001
_refine_ls_shift/su_mean .000
_refine_ls_structure_factor_coef Fsqd
_refine_ls_weighting_details 'calc w = 1/[\s^2^(Fo^2^)+(0.0254P)^2^] where P = (Fo^2^+2Fc^2^)/3'
_refine_ls_weighting_scheme calc
_refine_ls_wR_factor_gt .0989
_refine_ls_wR_factor_ref .1059
_reflns_number_gt 2125
_reflns_number_total 3144
_reflns_threshold_expression I>2\s(I)
_cod_data_source_file os1146.cif
_cod_data_source_block I
_cod_original_sg_symbol_H-M 'P 21/c'
_cod_database_code 2012518
_cod_database_fobs_code 2012518

loop_
_symmetry_equiv_pos_as_xyz
'x, y, z'
'-x, y+1/2, -z+1/2'
'-x, -y, -z'
'x, -y-1/2, z-1/2'

loop_
_atom_site_label
_atom_site_fract_x
_atom_site_fract_y
_atom_site_fract_z
_atom_site_U_iso_or_equiv
_atom_site_adp_type
_atom_site_calc_flag
_atom_site_refinement_flags
_atom_site_occupancy
_atom_site_disorder_assembly
_atom_site_disorder_group
_atom_site_type_symbol
Cu1 .0000 .5000 .0000 .03526(16) Uani d S 1 . . Cu
P1 -.21830(5) .17834(10) .02951(6) .02969(18) Uani d . 1 . . P
S1 -.11126(6) .13620(10) -.02282(6) .0376(2) Uani d . 1 . . S
S2 -.19133(6) .31888(11) .16269(6) .0423(2) Uani d . 1 . . S
O1 -.30857(15) .2898(3) -.05542(15) .0394(5) Uani d . 1 . . O
O2 -.26241(15) -.0331(3) .03245(16) .0381(5) Uani d . 1 . . O
N1 .03236(19) .4767(3) .15711(18) .0413(6) Uani d . 1 . . N
H1A .0566 .5888 .1892 .050 Uiso calc R 1 . . H
H1B -.0218 .4479 .1705 .050 Uiso calc R 1 . . H
N4 .1241(2) .3484(3) .0280(2) .0420(6) Uani d . 1 . . N
H4A .1097 .2279 .0028 .050 Uiso calc R 1 . . H
H4B .1608 .4046 -.0046 .050 Uiso calc R 1 . . H
C2 .1057(3) .3217(4) .1968(3) .0486(8) Uani d . 1 . . C
H2B .0742 .1966 .1811 .058 Uiso calc R 1 . . H
H2A .1383 .3327 .2726 .058 Uiso calc R 1 . . H
C3 .1782(3) .3431(5) .1430(3) .0510(9) Uani d . 1 . . C
H3B .2153 .4610 .1658 .061 Uiso calc R 1 . . H
H3A .2234 .2354 .1609 .061 Uiso calc R 1 . . H
C7 -.3500(3) .2163(5) -.1622(2) .0528(9) Uani d . 1 . . C
H7A -.3744 .0865 -.1621 .063 Uiso calc R 1 . . H
H7B -.3007 .2134 -.1943 .063 Uiso calc R 1 . . H
C8 -.4318(3) .3484(7) -.2227(3) .0767(13) Uani d . 1 . . C
H8A -.4590 .3073 -.2949 .115 Uiso calc R 1 . . H
H8B -.4073 .4774 -.2195 .115 Uiso calc R 1 . . H
H8C -.4816 .3452 -.1923 .115 Uiso calc R 1 . . H
C5 -.3477(3) -.0558(5) .0606(3) .0540(9) Uani d . 1 . . C
H5A -.3992 .0297 .0183 .065 Uiso calc R 1 . . H
H5B -.3318 -.0231 .1343 .065 Uiso calc R 1 . . H
C6 -.3810(3) -.2565(6) .0422(4) .0790(13) Uani d . 1 . . C
H6A -.4420 -.2693 .0526 .119 Uiso calc R 1 . . H
H6B -.3331 -.3390 .0907 .119 Uiso calc R 1 . . H
H6C -.3895 -.2925 -.0288 .119 Uiso calc R 1 . . H

loop_
_atom_site_aniso_label
_atom_site_aniso_U_11
_atom_site_aniso_U_22
_atom_site_aniso_U_33
_atom_site_aniso_U_12
_atom_site_aniso_U_13
_atom_site_aniso_U_23
Cu1 .0420(3) .0313(3) .0356(3) .0067(2) .0178(2) -.0020(2)
P1 .0313(4) .0268(3) .0340(4) .0026(3) .0154(3) .0006(3)
S1 .0373(4) .0298(4) .0547(5) -.0046(3) .0273(4) -.0086(3)
S2 .0510(5) .0449(4) .0357(4) .0019(4) .0213(4) -.0054(3)
O1 .0394(13) .0429(11) .0358(10) .0125(10) .0134(10) .0038(9)
O2 .0365(12) .0320(10) .0549(12) -.0029(9) .0276(11) .0013(9)
N1 .0425(16) .0434(14) .0406(14) -.0102(12) .0182(13) -.0078(11)
N4 .0443(16) .0292(12) .0570(16) .0009(11) .0236(14) -.0004(11)
C2 .053(2) .0439(18) .0410(17) -.0068(16) .0069(16) .0037(14)
C3 .0383(19) .0412(17) .064(2) .0024(15) .0076(18) .0003(15)
C7 .049(2) .064(2) .0410(18) -.0030(18) .0111(17) -.0003(16)
C8 .048(2) .121(4) .053(2) .006(2) .007(2) .025(2)
C5 .046(2) .060(2) .071(2) -.0054(17) .039(2) .0034(18)
C6 .053(3) .064(2) .130(4) -.014(2) .045(3) .013(3)

loop_
_atom_type_symbol
_atom_type_description
_atom_type_scat_dispersion_real
_atom_type_scat_dispersion_imag
_atom_type_scat_source
C C .0033 .0016 'International Tables Vol C Tables 4.2.6.8 and 6.1.1.4'
H H .0000 .0000 'International Tables Vol C Tables 4.2.6.8 and 6.1.1.4'
N N .0061 .0033 'International Tables Vol C Tables 4.2.6.8 and 6.1.1.4'
O O .0106 .0060 'International Tables Vol C Tables 4.2.6.8 and 6.1.1.4'
P P .1023 .0942 'International Tables Vol C Tables 4.2.6.8 and 6.1.1.4'
S S .1246 .1234 'International Tables Vol C Tables 4.2.6.8 and 6.1.1.4'
Cu Cu .3201 1.2651 'International Tables Vol C Tables 4.2.6.8 and 6.1.1.4'

loop_
_geom_angle_atom_site_label_1
_geom_angle_atom_site_label_2
_geom_angle_atom_site_label_3
_geom_angle_site_symmetry_1
_geom_angle_site_symmetry_3
_geom_angle
_geom_angle_publ_flag
N4 Cu1 N4 3_565 . 180.0 ?
N4 Cu1 N1 3_565 . 95.33(10) yes
N4 Cu1 N1 . . 84.67(10) yes
N4 Cu1 N1 3_565 3_565 84.67(10) ?
N4 Cu1 N1 . 3_565 95.33(10) ?
N1 Cu1 N1 . 3_565 180.00(13) ?
O1 P1 O2 . . 102.84(11) yes
O1 P1 S1 . . 111.76(8) yes
O2 P1 S1 . . 104.72(8) yes
O1 P1 S2 . . 105.20(8) yes
O2 P1 S2 . . 112.24(8) yes
S1 P1 S2 . . 119.03(5) yes
C7 O1 P1 . . 119.28(19) yes
C5 O2 P1 . . 120.08(19) yes
C2 N1 Cu1 . . 107.85(18) yes
C2 N1 H1A . . 110.1 ?
Cu1 N1 H1A . . 110.1 ?
C2 N1 H1B . . 110.1 ?
Cu1 N1 H1B . . 110.1 ?
H1A N1 H1B . . 108.4 ?
C3 N4 Cu1 . . 108.47(19) ?
C3 N4 H4A . . 110.0 ?
Cu1 N4 H4A . . 110.0 ?
C3 N4 H4B . . 110.0 ?
Cu1 N4 H4B . . 110.0 ?
H4A N4 H4B . . 108.4 ?
N1 C2 C3 . . 107.5(2) ?
N1 C2 H2B . . 110.2 ?
C3 C2 H2B . . 110.2 ?
N1 C2 H2A . . 110.2 ?
C3 C2 H2A . . 110.2 ?
H2B C2 H2A . . 108.5 ?
N4 C3 C2 . . 108.3(3) ?
N4 C3 H3B . . 110.0 ?
C2 C3 H3B . . 110.0 ?
N4 C3 H3A . . 110.0 ?
C2 C3 H3A . . 110.0 ?
H3B C3 H3A . . 108.4 ?
O1 C7 C8 . . 107.3(3) ?
O1 C7 H7A . . 110.3 ?
C8 C7 H7A . . 110.3 ?
O1 C7 H7B . . 110.3 ?
C8 C7 H7B . . 110.3 ?
H7A C7 H7B . . 108.5 ?
C7 C8 H8A . . 109.5 ?
C7 C8 H8B . . 109.5 ?
H8A C8 H8B . . 109.5 ?
C7 C8 H8C . . 109.5 ?
H8A C8 H8C . . 109.5 ?
H8B C8 H8C . . 109.5 ?
O2 C5 C6 . . 109.0(3) ?
O2 C5 H5A . . 109.9 ?
C6 C5 H5A . . 109.9 ?
O2 C5 H5B . . 109.9 ?
C6 C5 H5B . . 109.9 ?
H5A C5 H5B . . 108.3 ?
C5 C6 H6A . . 109.5 ?
C5 C6 H6B . . 109.5 ?
H6A C6 H6B . . 109.5 ?
C5 C6 H6C . . 109.5 ?
H6A C6 H6C . . 109.5 ?
H6B C6 H6C . . 109.5 ?

loop_
_geom_bond_atom_site_label_1
_geom_bond_atom_site_label_2
_geom_bond_site_symmetry_2
_geom_bond_distance
_geom_bond_publ_flag
Cu1 N4 3_565 2.016(2) ?
Cu1 N4 . 2.016(2) yes
Cu1 N1 . 2.019(2) yes
Cu1 N1 3_565 2.019(2) ?
P1 O1 . 1.606(2) yes
P1 O2 . 1.6098(19) yes
P1 S1 . 1.9652(10) yes
P1 S2 . 1.9664(10) yes
O1 C7 . 1.449(4) yes
O2 C5 . 1.442(3) yes
N1 C2 . 1.478(4) yes
N1 H1A . .9000 ?
N1 H1B . .9000 ?
N4 C3 . 1.477(4) yes
N4 H4A . .9000 ?
N4 H4B . .9000 ?
C2 C3 . 1.500(5) yes
C2 H2B . .9700 ?
C2 H2A . .9700 ?
C3 H3B . .9700 ?
C3 H3A . .9700 ?
C7 C8 . 1.498(5) yes
C7 H7A . .9700 ?
C7 H7B . .9700 ?
C8 H8A . .9600 ?
C8 H8B . .9600 ?
C8 H8C . .9600 ?
C5 C6 . 1.467(5) yes
C5 H5A . .9700 ?
C5 H5B . .9700 ?
C6 H6A . .9600 ?
C6 H6B . .9600 ?
C6 H6C . .9600 ?

loop_
_geom_hbond_atom_site_label_D
_geom_hbond_atom_site_label_H
_geom_hbond_atom_site_label_A
_geom_hbond_site_symmetry_A
_geom_hbond_distance_DH
_geom_hbond_distance_HA
_geom_hbond_distance_DA
_geom_hbond_angle_DHA
_geom_hbond_publ_flag
N1 H1A S2 2_555 .90 2.7632 3.599(2) 155 yes
N1 H1B S2 1_555 .90 2.6089 3.486(3) 165 yes
N4 H4A S1 3_555 .90 2.5410 3.368(2) 153 yes

loop_
_geom_torsion_atom_site_label_1
_geom_torsion_atom_site_label_2
_geom_torsion_atom_site_label_3
_geom_torsion_atom_site_label_4
_geom_torsion_site_symmetry_1
_geom_torsion
O2 P1 O1 C7 . -59.5(2)
S1 P1 O1 C7 . 52.3(2)
S2 P1 O1 C7 . -177.2(2)
O1 P1 O2 C5 . -58.8(3)
S1 P1 O2 C5 . -175.8(2)
S2 P1 O2 C5 . 53.7(2)
N4 Cu1 N1 C2 3_565 163.41(19)
N4 Cu1 N1 C2 . -16.59(19)
N1 Cu1 N4 C3 . -12.11(19)
N1 Cu1 N4 C3 3_565 167.89(19)
Cu1 N1 C2 C3 . 41.7(3)
Cu1 N4 C3 C2 . 38.3(3)
N1 C2 C3 N4 . -53.3(3)
P1 O1 C7 C8 . -179.9(2)
P1 O2 C5 C6 . 171.7(3)
